data_7229819
loop_
_publ_author_name
'You, Li-Xin'
'Zhao, Bai-Bei'
'Liu, Hui-Jie'
'Wang, Shu-Ju'
'Xiong, Gang'
'He, Yong-Ke'
'Ding, Fu'
'Joos, Jonas J.'
'Smet, Philippe F.'
'Sun, Ya-Guang'

_publ_section_title
;
 2D and 3D lanthanide metal--organic frameworks constructed from three
 benzenedicarboxylate ligands: synthesis, structure and luminescent
 properties
;
_journal_issue 5
_journal_name_full CrystEngComm
_journal_page_first 615
_journal_paper_doi 10.1039/C7CE01773A
_journal_volume 20
_journal_year 2018
_chemical_formula_moiety 'C34 H26 Dy2 N2 O16, H2 O'
_chemical_formula_sum 'C34 H28 Dy2 N2 O17'
_chemical_formula_weight 1061.58
_space_group_crystal_system monoclinic
_space_group_IT_number 14
_space_group_name_Hall '-P 2ybc'
_space_group_name_H-M_alt 'P 1 21/c 1'
_symmetry_space_group_name_Hall '-P 2ybc'
_symmetry_space_group_name_H-M 'P 1 21/c 1'
_atom_sites_solution_hydrogens mixed
_atom_sites_solution_primary direct
_audit_block_doi 10.5517/cc1j7mx9
_audit_creation_date 2017-12-05
_audit_creation_method
;
Olex2 1.2
(compiled 2016.09.09 svn.r3337 for OlexSys, GUI svn.r5227)
;
_audit_update_record
;
2015-06-18 deposited with the CCDC.
2017-12-27 downloaded from the CCDC.
;
_cell_angle_alpha 90
_cell_angle_beta 97.86(3)
_cell_angle_gamma 90
_cell_formula_units_Z 4
_cell_length_a 6.9610(14)
_cell_length_b 26.303(5)
_cell_length_c 17.797(4)
_cell_measurement_reflns_used 5756
_cell_measurement_temperature 293
_cell_measurement_theta_max 27.5
_cell_measurement_theta_min 3.1
_cell_volume 3227.9(12)
_computing_cell_refinement
;
CrystalClear-SM Expert 2.0 r1 (Rigaku, 2009)
;
_computing_data_collection
;
CrystalClear-SM Expert 2.0 r1 (Rigaku, 2009)
;
_computing_data_reduction
;
CrystalClear-SM Expert 2.0 r1 (Rigaku, 2009)
;
_computing_molecular_graphics 'Olex2 (Dolomanov et al., 2009)'
_computing_publication_material 'Olex2 (Dolomanov et al., 2009)'
_computing_structure_refinement 'ShelXL (Sheldrick, 2015)'
_computing_structure_solution 'ShelXS (Sheldrick, 2008)'
_diffrn_ambient_temperature 293
_diffrn_detector CCD
_diffrn_detector_area_resol_mean 13.6612
_diffrn_measured_fraction_theta_full 0.986
_diffrn_measured_fraction_theta_max 0.986
_diffrn_measurement_details
;
scan:
    Number of images: 180
               Slice: -60.0000 - 120.0000
         Image width: 1.0000
            Exp time: 20.0000
       Rotation axis: Omega
               Omega: 0.0000
                 Chi: 54.0000
                 Phi: 0.0000
                 XTD: 49.9199
              2theta: 29.8955
scan:
    Number of images: 180
               Slice: -60.0000 - 120.0000
         Image width: 1.0000
            Exp time: 20.0000
       Rotation axis: Omega
               Omega: 0.0000
                 Chi: 54.0000
                 Phi: 120.0000
                 XTD: 49.9199
              2theta: 29.8955
scan:
    Number of images: 180
               Slice: -60.0000 - 120.0000
         Image width: 1.0000
            Exp time: 20.0000
       Rotation axis: Omega
               Omega: 0.0000
                 Chi: 54.0000
                 Phi: 240.0000
                 XTD: 49.9199
              2theta: 29.8955
;
_diffrn_measurement_device
;
XtaLABmini: Fixed Chi 2 circle
;
_diffrn_measurement_device_type 'Rigaku Mercury375R (2x2 bin mode)'
_diffrn_measurement_method 'profile data from \w-scans'
_diffrn_measurement_specimen_support Fiber
_diffrn_orient_matrix_type d*Trek
_diffrn_orient_matrix_UB_11 0.089739
_diffrn_orient_matrix_UB_12 0.052777
_diffrn_orient_matrix_UB_13 -0.100959
_diffrn_orient_matrix_UB_21 0.008329
_diffrn_orient_matrix_UB_22 -0.035395
_diffrn_orient_matrix_UB_23 -0.011099
_diffrn_orient_matrix_UB_31 -0.037587
_diffrn_orient_matrix_UB_32 0.004405
_diffrn_orient_matrix_UB_33 -0.042254
_diffrn_radiation_monochromator 'Graphite Monochromator'
_diffrn_radiation_type MoK\a
_diffrn_radiation_wavelength 0.71073
_diffrn_reflns_av_R_equivalents 0.1437
_diffrn_reflns_av_unetI/netI 0.0884
_diffrn_reflns_Laue_measured_fraction_full 0.986
_diffrn_reflns_Laue_measured_fraction_max 0.986
_diffrn_reflns_limit_h_max 8
_diffrn_reflns_limit_h_min -8
_diffrn_reflns_limit_k_max 31
_diffrn_reflns_limit_k_min -31
_diffrn_reflns_limit_l_max 20
_diffrn_reflns_limit_l_min -21
_diffrn_reflns_number 22508
_diffrn_reflns_point_group_measured_fraction_full 0.986
_diffrn_reflns_point_group_measured_fraction_max 0.986
_diffrn_reflns_theta_full 25.010
_diffrn_reflns_theta_max 25.010
_diffrn_reflns_theta_min 3.054
_diffrn_source 'Sealed Tube'
_diffrn_source_current 12.0
_diffrn_source_power 0.6
_diffrn_source_voltage 50.0
_exptl_absorpt_coefficient_mu 4.684
_exptl_absorpt_correction_T_max 0.997
_exptl_absorpt_correction_T_min 0.996
_exptl_absorpt_correction_type numerical
_exptl_crystal_colour Colorless
_exptl_crystal_density_diffrn 2.184
_exptl_crystal_description Prism
_exptl_crystal_F_000 2056
_exptl_crystal_size_max 0.2
_exptl_crystal_size_mid 0.2
_exptl_crystal_size_min 0.2
_refine_diff_density_max 2.587
_refine_diff_density_min -0.863
_refine_diff_density_rms 0.183
_refine_ls_extinction_method none
_refine_ls_goodness_of_fit_ref 1.060
_refine_ls_hydrogen_treatment mixed
_refine_ls_matrix_type full
_refine_ls_number_parameters 506
_refine_ls_number_reflns 5612
_refine_ls_number_restraints 4
_refine_ls_restrained_S_all 1.060
_refine_ls_R_factor_all 0.0721
_refine_ls_R_factor_gt 0.0544
_refine_ls_shift/su_max 0.004
_refine_ls_shift/su_mean 0.000
_refine_ls_structure_factor_coef Fsqd
_refine_ls_weighting_details 'w=1/[\s^2^(Fo^2^)+(0.0511P)^2^+4.3261P] where P=(Fo^2^+2Fc^2^)/3'
_refine_ls_weighting_scheme calc
_refine_ls_wR_factor_gt 0.1266
_refine_ls_wR_factor_ref 0.1425
_reflns_Friedel_coverage 0.000
_reflns_number_gt 4259
_reflns_number_total 5612
_reflns_threshold_expression 'I > 2\s(I)'
_cod_data_source_file c7ce01773a2.cif
_cod_data_source_block 787878_CCDC1
_cod_depositor_comments
;
The following automatic conversions were performed:

'_exptl_absorpt_correction_type' value 'Numerical' changed to
'numerical' according to
/home/data/users/saulius/crontab/automatic-downloads/rss-feeds/RSC/lib/dictionaries/cif_core.dic
dictionary named 'cif_core.dic' version 2.4.2 from 2011-04-26.

Automatic conversion script
Id: cif_fix_values 4973 2017-02-22 13:04:09Z antanas 

 Adding full bibliography for 7229803--7229819.cif.
;
_cod_database_code 7229819
_shelx_space_group_comment
;
The symmetry employed for this shelxl refinement is uniquely defined
by the following loop, which should always be used as a source of
symmetry information in preference to the above space-group names.
They are only intended as comments.
;
_olex2_refinement_description
;
1. Fixed Uiso
 At 1.2 times of:
  All C(H) groups
 At 1.5 times of:
  All O(H,H) groups
2. Restrained distances
 H17B-O17
 0.85 with sigma of 0.01
 O17-H17A
 0.85 with sigma of 0.01
 H17A-H17B
 1.39 with sigma of 0.01
 H11B_$1-H17B
 2.2 with sigma of 0.01
3.a Rotating group:
 O10(H10A,H10B), O9(H9A,H9B), O11(H11A,H11B), O12(H12A,H12B)
3.b Aromatic/amide H refined with riding coordinates:
 C25(H25), C21(H21), C29(H29), C94(H94), C7(H7), C15(H15), C11(H11), C13(H13),
 C27(H27), C24(H24), C22(H22), C3(H3), C5(H5), C17(H17), C4(H4), C20(H20),
 C19(H19), C18(H18)
;
_shelx_shelxl_version_number 2016/6
_olex2_submission_special_instructions 'No special instructions were received'

loop_
_space_group_symop_operation_xyz
'x, y, z'
'-x, y+1/2, -z+1/2'
'-x, -y, -z'
'x, -y-1/2, z-1/2'

loop_
_atom_site_label
_atom_site_type_symbol
_atom_site_fract_x
_atom_site_fract_y
_atom_site_fract_z
_atom_site_U_iso_or_equiv
_atom_site_adp_type
_atom_site_occupancy
_atom_site_site_symmetry_order
_atom_site_calc_flag
_atom_site_refinement_flags_posn
O16 O 0.6062(11) 0.1182(2) 0.5398(4) 0.0654(18) Uani 1 1 d .
O15 O 0.3270(10) 0.1572(2) 0.5273(4) 0.0576(16) Uani 1 1 d .
C1 C 0.5073(16) 0.1581(3) 0.5286(5) 0.052(2) Uani 1 1 d .
O8 O -0.0458(10) 0.5797(2) 0.4501(4) 0.0576(16) Uani 1 1 d .
C9 C 0.0240(14) 0.5489(4) 0.4079(5) 0.048(2) Uani 1 1 d .
O1 O 0.5764(12) 0.5376(3) 0.4462(4) 0.0639(18) Uani 1 1 d .
C25 C 0.6555(17) 0.7615(4) 0.3288(6) 0.064(3) Uani 1 1 d .
H25 H 0.700317 0.776884 0.374920 0.076 Uiso 1 1 calc R
N2 N 0.5957(15) 0.7914(3) 0.2696(5) 0.068(2) Uani 1 1 d .
C21 C 0.5313(18) 0.7679(4) 0.2048(7) 0.067(3) Uani 1 1 d .
H21 H 0.488173 0.787594 0.162495 0.081 Uiso 1 1 calc R
O4 O 0.6929(10) 0.5513(2) 0.0591(3) 0.0529(15) Uani 1 1 d .
C2 C 0.6087(15) 0.2078(3) 0.5202(5) 0.053(2) Uani 1 1 d .
Dy1 Dy 0.31802(6) 0.43003(2) 0.06620(2) 0.04379(16) Uani 1 1 d .
Dy2 Dy 0.23660(6) 0.43175(2) 0.45086(2) 0.04557(16) Uani 1 1 d .
O2 O 0.4327(10) 0.4760(2) 0.3753(3) 0.0522(15) Uani 1 1 d .
O14 O 0.2946(10) 0.3438(2) 0.4858(4) 0.0560(16) Uani 1 1 d .
O5 O 0.1838(10) 0.5177(3) 0.0801(3) 0.0536(15) Uani 1 1 d .
O6 O 0.1544(10) 0.4610(2) 0.1681(3) 0.0545(16) Uani 1 1 d .
O13 O 0.5501(11) 0.3840(2) 0.4586(4) 0.0634(18) Uani 1 1 d .
C29 C 0.5734(13) 0.5236(3) 0.2459(5) 0.049(2) Uani 1 1 d .
H29 H 0.564792 0.488408 0.242759 0.059 Uiso 1 1 calc R
C10 C 0.0533(13) 0.5671(3) 0.3284(5) 0.0458(19) Uani 1 1 d .
C28 C 0.6037(13) 0.5509(3) 0.1833(5) 0.048(2) Uani 1 1 d .
C94 C 0.5598(13) 0.5996(3) 0.3163(5) 0.0458(19) Uani 1 1 d .
H94 H 0.547227 0.615697 0.361885 0.055 Uiso 1 1 calc R
C7 C 0.5023(14) 0.2515(3) 0.5045(5) 0.048(2) Uani 1 1 d .
H7 H 0.367579 0.249929 0.496821 0.058 Uiso 1 1 calc R
C8 C 0.4706(14) 0.3442(3) 0.4803(5) 0.050(2) Uani 1 1 d .
C30 C 0.1478(12) 0.5077(3) 0.1459(5) 0.0466(19) Uani 1 1 d .
C32 C 0.5217(13) 0.5176(3) 0.3838(5) 0.049(2) Uani 1 1 d .
C15 C 0.0509(13) 0.6189(3) 0.3114(5) 0.048(2) Uani 1 1 d .
H15 H 0.033393 0.642612 0.348590 0.058 Uiso 1 1 calc R
C11 C 0.0807(13) 0.5326(3) 0.2731(5) 0.0450(19) Uani 1 1 d .
H11 H 0.082303 0.498152 0.284942 0.054 Uiso 1 1 calc R
C26 C 0.5824(13) 0.6291(3) 0.2534(5) 0.0476(19) Uani 1 1 d .
C31 C 0.5553(13) 0.5473(3) 0.3133(5) 0.0471(19) Uani 1 1 d .
C6 C 0.5955(14) 0.2981(3) 0.4999(5) 0.051(2) Uani 1 1 d .
C13 C 0.1029(14) 0.5994(4) 0.1835(5) 0.053(2) Uani 1 1 d .
H13 H 0.119770 0.609904 0.134882 0.063 Uiso 1 1 calc R
C12 C 0.1058(13) 0.5470(3) 0.2010(5) 0.048(2) Uani 1 1 d .
C27 C 0.6068(13) 0.6043(3) 0.1860(5) 0.048(2) Uani 1 1 d .
H27 H 0.625030 0.623053 0.143205 0.057 Uiso 1 1 calc R
C24 C 0.6547(15) 0.7100(4) 0.3259(6) 0.057(2) Uani 1 1 d .
H24 H 0.698648 0.691060 0.368968 0.068 Uiso 1 1 calc R
C33 C 0.6232(12) 0.5258(3) 0.1087(5) 0.0444(19) Uani 1 1 d .
C14 C 0.0751(14) 0.6354(4) 0.2380(5) 0.051(2) Uani 1 1 d .
C23 C 0.5877(14) 0.6856(4) 0.2578(5) 0.050(2) Uani 1 1 d .
C22 C 0.5256(18) 0.7155(4) 0.1975(6) 0.064(3) Uani 1 1 d .
H22 H 0.478966 0.700799 0.151037 0.077 Uiso 1 1 calc R
C3 C 0.8100(17) 0.2113(4) 0.5330(7) 0.066(3) Uani 1 1 d .
H3 H 0.884076 0.182170 0.544146 0.079 Uiso 1 1 calc R
C16 C 0.0639(15) 0.6904(4) 0.2199(6) 0.059(2) Uani 1 1 d .
C5 C 0.7918(16) 0.3016(4) 0.5123(6) 0.062(3) Uani 1 1 d .
H5 H 0.852437 0.332872 0.509561 0.074 Uiso 1 1 calc R
C17 C -0.0173(16) 0.7088(4) 0.1491(6) 0.065(3) Uani 1 1 d .
H17 H -0.061459 0.686657 0.109825 0.078 Uiso 1 1 calc R
C4 C 0.9011(16) 0.2579(4) 0.5291(7) 0.066(3) Uani 1 1 d .
H4 H 1.035671 0.259874 0.537850 0.079 Uiso 1 1 calc R
C20 C 0.1258(17) 0.7273(4) 0.2753(7) 0.065(3) Uani 1 1 d .
H20 H 0.182945 0.717566 0.323504 0.078 Uiso 1 1 calc R
N1 N 0.0197(19) 0.7958(4) 0.1899(7) 0.091(3) Uani 1 1 d .
C19 C 0.100(2) 0.7784(5) 0.2569(8) 0.082(4) Uani 1 1 d .
H19 H 0.142165 0.802177 0.294250 0.099 Uiso 1 1 calc R
C18 C -0.031(2) 0.7615(4) 0.1386(7) 0.077(3) Uani 1 1 d .
H18 H -0.080464 0.772994 0.090464 0.093 Uiso 1 1 calc R
O3 O 0.5789(10) 0.4794(2) 0.1011(3) 0.0516(15) Uani 1 1 d .
O7 O 0.0615(12) 0.5032(2) 0.4224(4) 0.0647(19) Uani 1 1 d .
O10 O -0.0172(10) 0.4164(3) 0.0212(4) 0.0560(15) Uani 1 1 d .
H10A H -0.040467 0.384193 0.013022 0.084 Uiso 1 1 d GR
H10B H -0.050306 0.432771 -0.021222 0.084 Uiso 1 1 d GR
O9 O 0.4500(11) 0.3890(3) 0.1841(4) 0.0641(18) Uani 1 1 d .
H9A H 0.581102 0.387071 0.189654 0.096 Uiso 1 1 d GR
H9B H 0.405956 0.356749 0.186752 0.096 Uiso 1 1 d GR
O11 O 0.2306(11) 0.3917(3) 0.3262(4) 0.0638(18) Uani 1 1 d .
H11A H 0.281360 0.412193 0.293213 0.096 Uiso 1 1 d GR
H11B H 0.108674 0.384107 0.304929 0.096 Uiso 1 1 d DGR
O12 O -0.0905(12) 0.3987(4) 0.3959(4) 0.078(2) Uani 1 1 d .
H12A H -0.077034 0.375569 0.363069 0.117 Uiso 1 1 d GR
H12B H -0.159068 0.423028 0.374097 0.117 Uiso 1 1 d GR
O17 O 0.8360(15) 0.4071(4) 0.2249(6) 0.092(3) Uani 1 1 d D
H17A H 0.85(2) 0.403(5) 0.179(3) 0.138 Uiso 1 1 d DR
H17B H 0.892(13) 0.4344(15) 0.241(6) 0.138 Uiso 1 1 d DR

loop_
_atom_site_aniso_label
_atom_site_aniso_U_11
_atom_site_aniso_U_22
_atom_site_aniso_U_33
_atom_site_aniso_U_23
_atom_site_aniso_U_13
_atom_site_aniso_U_12
O16 0.072(5) 0.044(3) 0.083(5) 0.007(3) 0.019(4) 0.006(3)
O15 0.057(4) 0.051(4) 0.065(4) 0.001(3) 0.012(3) -0.002(3)
C1 0.078(7) 0.041(5) 0.037(4) 0.004(4) 0.010(4) 0.006(4)
O8 0.071(4) 0.054(4) 0.050(4) -0.002(3) 0.016(3) -0.002(3)
C9 0.055(5) 0.056(5) 0.036(4) 0.000(4) 0.011(4) 0.006(4)
O1 0.087(5) 0.064(4) 0.039(4) -0.001(3) 0.004(3) -0.018(4)
C25 0.083(8) 0.054(6) 0.056(6) -0.009(5) 0.019(5) 0.004(5)
N2 0.100(7) 0.046(4) 0.059(5) -0.006(4) 0.011(5) -0.002(4)
C21 0.080(8) 0.057(6) 0.066(7) 0.012(5) 0.012(6) 0.012(5)
O4 0.069(4) 0.053(3) 0.039(3) -0.004(3) 0.017(3) -0.010(3)
C2 0.069(6) 0.040(4) 0.049(5) 0.004(4) 0.008(4) 0.002(4)
Dy1 0.0532(3) 0.0397(3) 0.0391(2) -0.00065(16) 0.00862(17) -0.00025(16)
Dy2 0.0589(3) 0.0405(3) 0.0379(2) 0.00153(16) 0.00893(18) 0.00130(17)
O2 0.071(4) 0.043(3) 0.042(3) 0.004(3) 0.009(3) -0.004(3)
O14 0.058(4) 0.048(3) 0.064(4) 0.003(3) 0.011(3) 0.008(3)
O5 0.061(4) 0.064(4) 0.038(3) -0.004(3) 0.012(3) 0.010(3)
O6 0.070(4) 0.050(4) 0.044(3) 0.003(3) 0.012(3) 0.011(3)
O13 0.065(5) 0.048(4) 0.079(5) 0.013(3) 0.017(4) 0.000(3)
C29 0.055(5) 0.048(5) 0.043(5) 0.007(4) 0.006(4) -0.007(4)
C10 0.057(5) 0.045(5) 0.039(4) 0.002(4) 0.016(4) 0.009(4)
C28 0.054(5) 0.050(5) 0.039(4) -0.004(4) 0.008(4) -0.002(4)
C94 0.048(5) 0.053(5) 0.039(4) -0.004(4) 0.011(4) -0.006(4)
C7 0.048(5) 0.048(5) 0.046(5) 0.000(4) 0.001(4) -0.005(4)
C8 0.059(6) 0.048(5) 0.042(5) 0.000(4) 0.008(4) -0.002(4)
C30 0.037(4) 0.056(5) 0.046(5) 0.000(4) 0.002(4) 0.006(4)
C32 0.049(5) 0.050(5) 0.047(5) -0.002(4) 0.008(4) 0.000(4)
C15 0.056(5) 0.040(4) 0.050(5) 0.003(4) 0.010(4) 0.000(4)
C11 0.051(5) 0.039(4) 0.046(5) 0.002(4) 0.009(4) 0.003(3)
C26 0.050(5) 0.048(5) 0.046(5) -0.002(4) 0.009(4) 0.001(4)
C31 0.042(5) 0.052(5) 0.047(5) 0.002(4) 0.005(4) 0.008(4)
C6 0.060(6) 0.049(5) 0.046(5) 0.005(4) 0.011(4) 0.004(4)
C13 0.051(5) 0.066(6) 0.042(5) 0.005(4) 0.012(4) 0.008(4)
C12 0.044(5) 0.052(5) 0.049(5) 0.003(4) 0.008(4) 0.003(4)
C27 0.050(5) 0.052(5) 0.041(5) -0.001(4) 0.008(4) -0.001(4)
C24 0.064(6) 0.050(5) 0.057(6) -0.004(4) 0.013(5) 0.000(4)
C33 0.039(4) 0.049(5) 0.044(5) -0.009(4) 0.004(3) -0.001(3)
C14 0.059(6) 0.052(5) 0.045(5) 0.006(4) 0.017(4) 0.010(4)
C23 0.052(5) 0.053(5) 0.043(5) 0.000(4) 0.008(4) 0.003(4)
C22 0.094(8) 0.052(5) 0.047(5) -0.004(4) 0.010(5) 0.002(5)
C3 0.069(7) 0.046(5) 0.080(7) 0.008(5) 0.007(5) 0.002(5)
C16 0.061(6) 0.061(6) 0.058(6) 0.003(5) 0.018(5) -0.005(5)
C5 0.063(7) 0.061(6) 0.064(6) -0.001(5) 0.013(5) -0.006(5)
C17 0.073(7) 0.059(6) 0.062(6) 0.009(5) 0.006(5) 0.000(5)
C4 0.047(6) 0.066(6) 0.083(7) 0.002(6) 0.007(5) 0.004(5)
C20 0.073(7) 0.054(6) 0.071(7) -0.003(5) 0.019(6) -0.007(5)
N1 0.113(9) 0.061(6) 0.093(8) 0.016(6) -0.004(7) 0.007(6)
C19 0.101(10) 0.062(7) 0.087(9) -0.008(6) 0.025(7) 0.012(6)
C18 0.103(10) 0.054(6) 0.075(8) 0.015(6) 0.011(7) 0.015(6)
O3 0.064(4) 0.043(3) 0.049(3) -0.001(3) 0.010(3) -0.007(3)
O7 0.090(5) 0.050(4) 0.059(4) 0.009(3) 0.027(4) 0.015(3)
O10 0.061(4) 0.051(3) 0.055(4) 0.006(3) 0.006(3) -0.004(3)
O9 0.079(5) 0.051(4) 0.060(4) 0.008(3) 0.004(4) 0.002(3)
O11 0.066(5) 0.063(4) 0.063(4) -0.014(3) 0.009(3) -0.008(3)
O12 0.075(5) 0.103(6) 0.055(4) 0.003(4) 0.002(4) -0.009(4)
O17 0.086(6) 0.082(6) 0.103(7) 0.014(5) -0.007(5) -0.018(5)

loop_
_atom_type_symbol
_atom_type_description
_atom_type_scat_dispersion_real
_atom_type_scat_dispersion_imag
_atom_type_scat_source
C C 0.0033 0.0016 'International Tables Vol C Tables 4.2.6.8 and 6.1.1.4'
H H 0.0000 0.0000 'International Tables Vol C Tables 4.2.6.8 and 6.1.1.4'
Dy Dy -0.1892 4.4098 'International Tables Vol C Tables 4.2.6.8 and 6.1.1.4'
N N 0.0061 0.0033 'International Tables Vol C Tables 4.2.6.8 and 6.1.1.4'
O O 0.0106 0.0060 'International Tables Vol C Tables 4.2.6.8 and 6.1.1.4'

loop_
_geom_angle_atom_site_label_1
_geom_angle_atom_site_label_2
_geom_angle_atom_site_label_3
_geom_angle
_geom_angle_site_symmetry_1
_geom_angle_site_symmetry_3
C1 O16 Dy1 91.0(6) . 4_566
C1 O15 Dy1 94.5(5) . 4_566
O16 C1 C2 119.2(9) . .
O16 C1 Dy1 62.2(5) . 4_566
O15 C1 O16 120.9(9) . .
O15 C1 C2 119.9(8) . .
O15 C1 Dy1 59.0(5) . 4_566
C2 C1 Dy1 171.6(6) . 4_566
C9 O8 Dy2 132.2(6) . 3_566
O8 C9 C10 117.8(8) . .
O8 C9 O7 125.9(8) . .
O7 C9 C10 116.2(7) . .
C32 O1 Dy2 162.7(7) . 3_666
N2 C25 H25 118.0 . .
N2 C25 C24 124.0(10) . .
C24 C25 H25 118.0 . .
C21 N2 C25 116.2(9) . .
N2 C21 H21 118.5 . .
N2 C21 C22 123.1(10) . .
C22 C21 H21 118.5 . .
C33 O4 Dy1 147.0(6) . 3_665
C7 C2 C1 120.0(9) . .
C7 C2 C3 118.6(9) . .
C3 C2 C1 121.2(8) . .
O16 Dy1 C1 26.7(3) 4_565 4_565
O16 Dy1 O5 144.3(2) 4_565 .
O15 Dy1 O16 53.2(2) 4_565 4_565
O15 Dy1 C1 26.5(2) 4_565 4_565
O15 Dy1 O5 158.5(2) 4_565 .
O15 Dy1 O6 125.0(2) 4_565 .
O15 Dy1 O9 78.6(2) 4_565 .
O4 Dy1 O16 81.0(3) 3_665 4_565
O4 Dy1 O15 85.5(2) 3_665 4_565
O4 Dy1 C1 84.1(2) 3_665 4_565
O4 Dy1 O5 86.3(2) 3_665 .
O4 Dy1 O6 135.1(2) 3_665 .
O4 Dy1 O10 78.7(2) 3_665 .
O4 Dy1 O9 154.4(3) 3_665 .
O5 Dy1 C1 168.3(2) . 4_565
O6 Dy1 O16 142.7(2) . 4_565
O6 Dy1 C1 138.4(2) . 4_565
O6 Dy1 O5 52.8(2) . .
O6 Dy1 O9 70.2(2) . .
O3 Dy1 O16 72.8(2) . 4_565
O3 Dy1 O15 125.4(2) . 4_565
O3 Dy1 C1 99.0(3) . 4_565
O3 Dy1 O4 93.6(2) . 3_665
O3 Dy1 O5 74.9(2) . .
O3 Dy1 O6 92.5(2) . .
O3 Dy1 O10 153.3(2) . .
O3 Dy1 O9 79.8(2) . .
O10 Dy1 O16 129.8(2) . 4_565
O10 Dy1 O15 79.8(2) . 4_565
O10 Dy1 C1 105.5(3) . 4_565
O10 Dy1 O5 79.1(2) . .
O10 Dy1 O6 76.2(2) . .
O10 Dy1 O9 117.4(2) . .
O9 Dy1 O16 73.5(3) . 4_565
O9 Dy1 C1 72.7(2) . 4_565
O9 Dy1 O5 115.2(2) . .
O8 Dy2 O14 77.2(2) 3_566 .
O8 Dy2 O13 118.0(2) 3_566 .
O8 Dy2 O11 132.7(2) 3_566 .
O8 Dy2 O12 71.0(2) 3_566 .
O1 Dy2 O8 76.1(3) 3_666 3_566
O1 Dy2 O2 88.4(2) 3_666 .
O1 Dy2 O14 94.4(2) 3_666 .
O1 Dy2 O13 74.4(3) 3_666 .
O1 Dy2 O7 96.8(3) 3_666 .
O1 Dy2 O11 145.9(3) 3_666 .
O1 Dy2 O12 146.8(3) 3_666 .
O2 Dy2 O8 156.6(2) . 3_566
O2 Dy2 O14 122.1(2) . .
O2 Dy2 O13 73.1(2) . .
O2 Dy2 O11 68.6(2) . .
O2 Dy2 O12 121.0(2) . .
O14 Dy2 O13 52.6(2) . .
O14 Dy2 O11 78.6(2) . .
O14 Dy2 O12 83.1(3) . .
O13 Dy2 O12 125.9(3) . .
O7 Dy2 O8 86.1(2) . 3_566
O7 Dy2 O2 78.3(2) . .
O7 Dy2 O14 157.0(3) . .
O7 Dy2 O13 150.3(2) . .
O7 Dy2 O11 102.3(3) . .
O7 Dy2 O12 76.6(3) . .
O11 Dy2 O13 75.0(2) . .
O11 Dy2 O12 66.2(3) . .
C32 O2 Dy2 132.7(6) . .
C8 O14 Dy2 95.9(5) . .
C30 O5 Dy1 91.4(5) . .
C30 O6 Dy1 95.3(5) . .
C8 O13 Dy2 91.0(6) . .
C28 C29 H29 119.4 . .
C28 C29 C31 121.2(9) . .
C31 C29 H29 119.4 . .
C15 C10 C9 120.4(7) . .
C11 C10 C9 120.4(7) . .
C11 C10 C15 119.2(8) . .
C29 C28 C27 120.0(8) . .
C29 C28 C33 122.1(8) . .
C27 C28 C33 117.8(8) . .
C26 C94 H94 118.9 . .
C31 C94 H94 118.9 . .
C31 C94 C26 122.2(8) . .
C2 C7 H7 119.8 . .
C2 C7 C6 120.3(9) . .
C6 C7 H7 119.8 . .
O14 C8 O13 120.5(9) . .
O14 C8 C6 121.3(8) . .
O13 C8 C6 118.2(9) . .
O5 C30 O6 118.7(8) . .
O5 C30 C12 123.7(8) . .
O6 C30 C12 117.6(8) . .
O1 C32 O2 124.2(8) . .
O1 C32 C31 117.2(8) . .
O2 C32 C31 118.5(8) . .
C10 C15 H15 119.9 . .
C10 C15 C14 120.2(8) . .
C14 C15 H15 119.9 . .
C10 C11 H11 118.8 . .
C10 C11 C12 122.5(8) . .
C12 C11 H11 118.8 . .
C94 C26 C27 118.2(8) . .
C94 C26 C23 121.4(8) . .
C27 C26 C23 120.4(8) . .
C29 C31 C94 118.8(8) . .
C29 C31 C32 122.0(8) . .
C94 C31 C32 119.1(8) . .
C7 C6 C8 117.6(9) . .
C5 C6 C7 121.0(9) . .
C5 C6 C8 121.4(9) . .
C12 C13 H13 119.7 . .
C14 C13 H13 119.7 . .
C14 C13 C12 120.6(8) . .
C11 C12 C30 119.3(8) . .
C11 C12 C13 118.5(8) . .
C13 C12 C30 122.1(8) . .
C28 C27 H27 120.3 . .
C26 C27 C28 119.5(8) . .
C26 C27 H27 120.3 . .
C25 C24 H24 120.2 . .
C25 C24 C23 119.6(10) . .
C23 C24 H24 120.2 . .
O4 C33 C28 118.4(8) . .
O4 C33 O3 123.5(8) . .
O3 C33 C28 118.0(8) . .
C15 C14 C16 119.5(8) . .
C13 C14 C15 119.0(8) . .
C13 C14 C16 121.4(8) . .
C24 C23 C26 120.6(8) . .
C22 C23 C26 122.4(9) . .
C22 C23 C24 117.0(9) . .
C21 C22 H22 119.9 . .
C23 C22 C21 120.1(10) . .
C23 C22 H22 119.9 . .
C2 C3 H3 119.7 . .
C4 C3 C2 120.6(9) . .
C4 C3 H3 119.7 . .
C17 C16 C14 122.5(10) . .
C17 C16 C20 116.2(10) . .
C20 C16 C14 121.2(10) . .
C6 C5 H5 120.3 . .
C6 C5 C4 119.3(10) . .
C4 C5 H5 120.3 . .
C16 C17 H17 120.8 . .
C16 C17 C18 118.4(11) . .
C18 C17 H17 120.8 . .
C3 C4 C5 120.1(10) . .
C3 C4 H4 119.9 . .
C5 C4 H4 119.9 . .
C16 C20 H20 120.5 . .
C19 C20 C16 118.9(12) . .
C19 C20 H20 120.5 . .
C18 N1 C19 115.7(11) . .
C20 C19 H19 117.6 . .
N1 C19 C20 124.7(13) . .
N1 C19 H19 117.6 . .
C17 C18 H18 117.0 . .
N1 C18 C17 126.0(12) . .
N1 C18 H18 117.0 . .
C33 O3 Dy1 139.9(6) . .
C9 O7 Dy2 159.6(7) . .
Dy1 O10 H10A 110.6 . .
Dy1 O10 H10B 110.3 . .
H10A O10 H10B 108.3 . .
Dy1 O9 H9A 112.1 . .
Dy1 O9 H9B 111.8 . .
H9A O9 H9B 106.6 . .
Dy2 O11 H11A 111.9 . .
Dy2 O11 H11B 111.9 . .
H11A O11 H11B 106.8 . .
Dy2 O12 H12A 109.5 . .
Dy2 O12 H12B 109.7 . .
H12A O12 H12B 109.1 . .
H17A O17 H17B 109.4(19) . .

loop_
_geom_bond_atom_site_label_1
_geom_bond_atom_site_label_2
_geom_bond_distance
_geom_bond_site_symmetry_2
O16 C1 1.257(11) .
O16 Dy1 2.472(7) 4_566
O15 C1 1.252(12) .
O15 Dy1 2.400(6) 4_566
C1 C2 1.502(13) .
C1 Dy1 2.793(9) 4_566
O8 C9 1.247(11) .
O8 Dy2 2.367(6) 3_566
C9 C10 1.532(11) .
C9 O7 1.250(11) .
O1 Dy2 2.247(7) 3_666
O1 C32 1.240(11) .
C25 H25 0.9300 .
C25 N2 1.335(13) .
C25 C24 1.355(14) .
N2 C21 1.330(14) .
C21 H21 0.9300 .
C21 C22 1.385(14) .
O4 Dy1 2.274(6) 3_665
O4 C33 1.259(10) .
C2 C7 1.375(13) .
C2 C3 1.392(15) .
Dy1 O5 2.513(6) .
Dy1 O6 2.411(6) .
Dy1 O3 2.250(6) .
Dy1 O10 2.388(7) .
Dy1 O9 2.426(7) .
Dy2 O2 2.351(6) .
Dy2 O14 2.416(6) .
Dy2 O13 2.505(7) .
Dy2 O7 2.260(7) .
Dy2 O11 2.451(7) .
Dy2 O12 2.508(8) .
O2 C32 1.257(11) .
O14 C8 1.242(11) .
O5 C30 1.257(10) .
O6 C30 1.291(10) .
O13 C8 1.270(11) .
C29 H29 0.9300 .
C29 C28 1.365(12) .
C29 C31 1.374(12) .
C10 C15 1.396(12) .
C10 C11 1.371(11) .
C28 C27 1.407(13) .
C28 C33 1.505(11) .
C94 H94 0.9300 .
C94 C26 1.388(12) .
C94 C31 1.376(13) .
C7 H7 0.9300 .
C7 C6 1.395(13) .
C8 C6 1.505(13) .
C30 C12 1.482(12) .
C32 C31 1.522(12) .
C15 H15 0.9300 .
C15 C14 1.407(12) .
C11 H11 0.9300 .
C11 C12 1.372(12) .
C26 C27 1.396(12) .
C26 C23 1.487(12) .
C6 C5 1.357(14) .
C13 H13 0.9300 .
C13 C12 1.413(13) .
C13 C14 1.388(13) .
C27 H27 0.9300 .
C24 H24 0.9300 .
C24 C23 1.394(13) .
C33 O3 1.261(10) .
C14 C16 1.483(13) .
C23 C22 1.353(13) .
C22 H22 0.9300 .
C3 H3 0.9300 .
C3 C4 1.385(15) .
C16 C17 1.396(14) .
C16 C20 1.408(15) .
C5 H5 0.9300 .
C5 C4 1.388(15) .
C17 H17 0.9300 .
C17 C18 1.399(15) .
C4 H4 0.9300 .
C20 H20 0.9300 .
C20 C19 1.390(16) .
N1 C19 1.327(17) .
N1 C18 1.296(16) .
C19 H19 0.9300 .
C18 H18 0.9300 .
O10 H10A 0.8721 .
O10 H10B 0.8718 .
O9 H9A 0.9059 .
O9 H9B 0.9049 .
O11 H11A 0.9032 .
O11 H11B 0.9034 .
O12 H12A 0.8575 .
O12 H12B 0.8580 .
O17 H17A 0.851(10) .
O17 H17B 0.851(11) .

loop_
_geom_torsion_atom_site_label_1
_geom_torsion_atom_site_label_2
_geom_torsion_atom_site_label_3
_geom_torsion_atom_site_label_4
_geom_torsion
_geom_torsion_site_symmetry_1
O16 C1 C2 C7 177.0(9) .
O16 C1 C2 C3 -7.3(14) .
O15 C1 C2 C7 -5.8(13) .
O15 C1 C2 C3 170.0(10) .
C1 C2 C7 C6 177.2(8) .
C1 C2 C3 C4 -176.4(10) .
O8 C9 C10 C15 16.5(14) .
O8 C9 C10 C11 -163.1(9) .
O8 C9 O7 Dy2 -110.2(17) .
C9 C10 C15 C14 -179.1(9) .
C9 C10 C11 C12 179.4(9) .
O1 C32 C31 C29 154.2(9) .
O1 C32 C31 C94 -28.5(13) .
C25 N2 C21 C22 -0.2(18) .
C25 C24 C23 C26 -179.0(10) .
C25 C24 C23 C22 -0.2(15) .
N2 C25 C24 C23 -0.3(17) .
N2 C21 C22 C23 -0.2(19) .
O4 C33 O3 Dy1 -97.1(11) .
C2 C7 C6 C8 178.3(8) .
C2 C7 C6 C5 -1.3(14) .
C2 C3 C4 C5 -0.1(18) .
Dy1 O16 C1 O15 -6.6(9) 4_566
Dy1 O16 C1 C2 170.6(7) 4_566
Dy1 O15 C1 O16 6.8(9) 4_566
Dy1 O15 C1 C2 -170.4(7) 4_566
Dy1 O4 C33 C28 -141.8(9) 3_665
Dy1 O4 C33 O3 42.4(17) 3_665
Dy1 O5 C30 O6 -13.0(8) .
Dy1 O5 C30 C12 164.3(8) .
Dy1 O6 C30 O5 13.7(9) .
Dy1 O6 C30 C12 -163.8(7) .
Dy2 O8 C9 C10 150.9(7) 3_566
Dy2 O8 C9 O7 -24.3(15) 3_566
Dy2 O1 C32 O2 113(2) 3_666
Dy2 O1 C32 C31 -71(2) 3_666
Dy2 O2 C32 O1 24.7(14) .
Dy2 O2 C32 C31 -151.6(6) .
Dy2 O14 C8 O13 -2.4(9) .
Dy2 O14 C8 C6 176.9(7) .
Dy2 O13 C8 O14 2.3(9) .
Dy2 O13 C8 C6 -177.0(7) .
O2 C32 C31 C29 -29.3(13) .
O2 C32 C31 C94 148.0(9) .
O14 C8 C6 C7 16.9(13) .
O14 C8 C6 C5 -163.5(9) .
O5 C30 C12 C11 -175.8(9) .
O5 C30 C12 C13 0.1(14) .
O6 C30 C12 C11 1.6(12) .
O6 C30 C12 C13 177.4(9) .
O13 C8 C6 C7 -163.8(9) .
O13 C8 C6 C5 15.8(14) .
C29 C28 C27 C26 1.2(14) .
C29 C28 C33 O4 -164.4(9) .
C29 C28 C33 O3 11.7(13) .
C10 C9 O7 Dy2 75(2) .
C10 C15 C14 C13 -0.6(14) .
C10 C15 C14 C16 177.4(9) .
C10 C11 C12 C30 175.9(8) .
C10 C11 C12 C13 -0.1(14) .
C28 C29 C31 C94 2.8(14) .
C28 C29 C31 C32 -179.9(9) .
C28 C33 O3 Dy1 87.1(11) .
C94 C26 C27 C28 1.3(13) .
C94 C26 C23 C24 28.5(14) .
C94 C26 C23 C22 -150.3(10) .
C7 C2 C3 C4 -0.6(16) .
C7 C6 C5 C4 0.6(16) .
C8 C6 C5 C4 -179.1(9) .
C15 C10 C11 C12 -0.1(14) .
C15 C14 C16 C17 -144.1(10) .
C15 C14 C16 C20 32.2(15) .
C11 C10 C15 C14 0.5(14) .
C26 C94 C31 C29 -0.2(14) .
C26 C94 C31 C32 -177.5(8) .
C26 C23 C22 C21 179.2(10) .
C31 C29 C28 C27 -3.3(14) .
C31 C29 C28 C33 -179.8(8) .
C31 C94 C26 C27 -1.9(14) .
C31 C94 C26 C23 -179.7(9) .
C6 C5 C4 C3 0.2(17) .
C13 C14 C16 C17 33.9(16) .
C13 C14 C16 C20 -149.8(10) .
C12 C13 C14 C15 0.4(15) .
C12 C13 C14 C16 -177.6(9) .
C27 C28 C33 O4 19.1(13) .
C27 C28 C33 O3 -164.8(8) .
C27 C26 C23 C24 -149.4(9) .
C27 C26 C23 C22 31.9(15) .
C24 C25 N2 C21 0.4(17) .
C24 C23 C22 C21 0.4(16) .
C33 C28 C27 C26 177.8(8) .
C14 C13 C12 C30 -176.0(9) .
C14 C13 C12 C11 0.0(14) .
C14 C16 C17 C18 176.6(10) .
C14 C16 C20 C19 -175.6(10) .
C23 C26 C27 C28 179.2(9) .
C3 C2 C7 C6 1.3(14) .
C16 C17 C18 N1 -3(2) .
C16 C20 C19 N1 0(2) .
C17 C16 C20 C19 0.9(15) .
C20 C16 C17 C18 0.1(16) .
C19 N1 C18 C17 4(2) .
C18 N1 C19 C20 -2(2) .
O7 C9 C10 C15 -167.9(9) .
O7 C9 C10 C11 12.5(13) .
